data_1569088
loop_
_publ_author_name
'Shablinskii, Andrey P.'
'Povolotskiy, Alexey V.'
'Yuriev, Artem A.'
'Biryukov, Yaroslav P.'
'Bubnova, Rimma S.'
'Avdontceva, Margarita S.'
'Janson, Svetlana Yu.'
'Filatov, Stanislav K.'

_publ_section_title
;
 Novel Red-Emitting BaBi2B4O10:Eu3+ Phosphors: Synthesis, Crystal
 Structure and Luminescence
;
_journal_issue 4
_journal_name_full Symmetry
_journal_page_first 918
_journal_paper_doi 10.3390/sym15040918
_journal_volume 15
_journal_year 2023
_chemical_formula_sum 'B4 Ba Bi1.942 Eu0.058 O10'
_chemical_formula_weight 755.2
_space_group_IT_number 14
_space_group_name_Hall '-P 2ybc'
_space_group_name_H-M_alt 'P 1 21/c 1'
_symmetry_cell_setting monoclinic
_symmetry_Int_Tables_number 14
_symmetry_space_group_name_Hall '-P 2ybc'
_symmetry_space_group_name_H-M 'P 1 21/c 1'
_cell_angle_alpha 90
_cell_angle_beta 102.701(12)
_cell_angle_gamma 90
_cell_formula_units_Z 4
_cell_length_a 10.1862(16)
_cell_length_b 6.3819(9)
_cell_length_c 12.4466(18)
_cell_measurement_reflns_used 3955
_cell_measurement_temperature 293
_cell_measurement_theta_max 33.44
_cell_measurement_theta_min 3.36
_cell_volume 789.3(2)
_computing_cell_refinement 'CrysAlisPro 1.171.41.104a (Rigaku OD, 2021)'
_computing_data_collection 'CrysAlisPro 1.171.41.104a (Rigaku OD, 2021)'
_computing_data_reduction 'CrysAlisPro 1.171.41.104a (Rigaku OD, 2021)'
_diffrn_ambient_temperature 293
_diffrn_detector 'Hybrid Pixel Array Detector'
_diffrn_detector_area_resol_mean 10.0000
_diffrn_measured_fraction_theta_full 0.98
_diffrn_measured_fraction_theta_max 0.88
_diffrn_measurement_device 'four-circle diffractometer'
_diffrn_measurement_device_type 'XtaLAB Synergy, Single source at home/near, HyPix'
_diffrn_measurement_method '\w scans'
_diffrn_radiation_monochromator mirror
_diffrn_radiation_probe x-ray
_diffrn_radiation_source 'X-ray tube'
_diffrn_radiation_type 'Mo K\a'
_diffrn_radiation_wavelength 0.71073
_diffrn_reflns_av_R_equivalents 0.0448
_diffrn_reflns_av_unetI/netI 0.0512
_diffrn_reflns_limit_h_max 14
_diffrn_reflns_limit_h_min -13
_diffrn_reflns_limit_k_max 9
_diffrn_reflns_limit_k_min -8
_diffrn_reflns_limit_l_max 17
_diffrn_reflns_limit_l_min -19
_diffrn_reflns_number 8837
_diffrn_reflns_theta_full 31.43
_diffrn_reflns_theta_max 33.48
_diffrn_reflns_theta_min 3.36
_diffrn_source 'micro-focus sealed X-ray tube'
_exptl_absorpt_coefficient_mu 48.626
_exptl_absorpt_correction_T_max 1
_exptl_absorpt_correction_T_min 0.543
_exptl_absorpt_correction_type multi-scan
_exptl_absorpt_process_details
;
CrysAlisPro 1.171.41.104a (Rigaku Oxford Diffraction, 2021)
Empirical absorption correction using spherical harmonics,
implemented in SCALE3 ABSPACK scaling algorithm.
;
_exptl_crystal_colour yellow
_exptl_crystal_density_diffrn 6.3552
_exptl_crystal_description prizm
_exptl_crystal_F_000 1283
_exptl_crystal_size_max 0.1
_exptl_crystal_size_mid 0.05
_exptl_crystal_size_min 0.04
_refine_ls_extinction_method none
_refine_ls_goodness_of_fit_gt 1.25
_refine_ls_goodness_of_fit_ref 1.13
_refine_ls_number_constraints 9
_refine_ls_number_parameters 150
_refine_ls_number_reflns 2701
_refine_ls_number_restraints 0
_refine_ls_R_factor_all 0.0551
_refine_ls_R_factor_gt 0.0317
_refine_ls_shift/su_max 0.0381
_refine_ls_shift/su_mean 0.0056
_refine_ls_structure_factor_coef F
_refine_ls_weighting_details w=1/(\s^2^(F)+0.0001F^2^)
_refine_ls_weighting_scheme sigma
_refine_ls_wR_factor_gt 0.0305
_refine_ls_wR_factor_ref 0.0329
_reflns_number_gt 1954
_reflns_number_total 2701
_reflns_threshold_expression I>3\s(I)
_cod_data_source_file BaBi19Eu01B4O10.cif
_cod_data_source_block I
_cod_depositor_comments
;
The following automatic conversions were performed:

data item '_diffrn_radiation_probe' value 'X-ray' was changed to
'x-ray' in accordance with the
/home/data/users/saulius/crontab/automatic-downloads/current/MDPI/lib/dictionaries/cif_core.dic
dictionary named 'cif_core.dic' version 2.4.2 last updated on
2011-04-26.

Automatic conversion script
Id: cif_fix_values 8170 2020-07-09 18:12:32Z antanas 
;
_cod_original_sg_symbol_Hall '-P 2ycb'
_cod_original_formula_sum 'B4 Ba1 Bi1.942 Eu0.058 O10'
_cod_database_code 1569088

loop_
_space_group_symop_id
_space_group_symop_operation_xyz
1 x,y,z
2 -x,y+1/2,-z+1/2
3 -x,-y,-z
4 x,-y+1/2,z+1/2

loop_
_atom_site_label
_atom_site_type_symbol
_atom_site_fract_x
_atom_site_fract_y
_atom_site_fract_z
_atom_site_adp_type
_atom_site_U_iso_or_equiv
_atom_site_site_symmetry_multiplicity
_atom_site_occupancy
_atom_site_calc_flag
_atom_site_refinement_flags
_atom_site_disorder_assembly
_atom_site_disorder_group
Bi1 Bi 0.48415(3) 0.17456(4) 0.11871(3) Uani 0.01290(10) 4 0.940(7) d . . .
Eu1' Eu 0.48415(3) 0.17456(4) 0.11871(3) Uani 0.01290(10) 4 0.060(7) d . . .
Bi2 Bi 0.72879(3) 0.14693(4) 0.37317(3) Uani 0.01319(10) 4 1 d . . .
Ba1 Ba 0.12785(5) 0.09550(7) -0.12427(4) Uani 0.01203(14) 4 1 d . . .
O1 O 0.3122(5) 0.4391(8) -0.1097(5) Uani 0.0132(17) 4 1 d . . .
O2 O 0.7105(6) -0.2129(8) 0.2754(5) Uani 0.0168(18) 4 1 d . . .
O3 O 0.5609(6) -0.1293(7) 0.0939(5) Uani 0.0139(18) 4 1 d . . .
O4 O -0.1337(5) -0.0058(8) -0.2301(5) Uani 0.0123(17) 4 1 d . . .
O5 O 0.7277(5) 0.4983(8) 0.4062(5) Uani 0.0118(17) 4 1 d . . .
O6 O 0.4952(6) 0.0894(8) 0.2908(5) Uani 0.0144(18) 4 1 d . . .
O7 O 0.1263(5) -0.3341(8) -0.1006(5) Uani 0.0117(17) 4 1 d . . .
O8 O 0.7139(6) 0.2235(8) 0.2033(5) Uani 0.0133(17) 4 1 d . . .
O9 O 0.9446(5) 0.0818(8) 0.3643(5) Uani 0.0145(18) 4 1 d . . .
O10 O 0.0893(5) 0.2326(8) 0.0762(5) Uani 0.0140(17) 4 1 d . . .
B1 B -0.1951(9) -0.1289(13) -0.1571(8) Uani 0.012(3) 4 1 d . . .
B2 B 0.0055(9) 0.3878(13) 0.1055(7) Uiso 0.0088(16) 4 1 d . . .
B3 B 0.3887(10) 0.1971(15) 0.3310(9) Uani 0.019(3) 4 1 d . . .
B4 B 0.2146(9) 0.5869(13) -0.1715(7) Uani 0.011(2) 4 1 d . . .

loop_
_atom_site_aniso_label
_atom_site_aniso_type_symbol
_atom_site_aniso_U_11
_atom_site_aniso_U_22
_atom_site_aniso_U_33
_atom_site_aniso_U_12
_atom_site_aniso_U_13
_atom_site_aniso_U_23
Bi1 Bi 0.01373(18) 0.01207(17) 0.01409(17) 0.00120(11) 0.00566(12) -0.00055(11)
Eu1' Eu 0.01373(18) 0.01207(17) 0.01409(17) 0.00120(11) 0.00566(12) -0.00055(11)
Bi2 Bi 0.01276(16) 0.01228(15) 0.01521(16) -0.00061(11) 0.00459(12) 0.00015(11)
Ba1 Ba 0.0138(2) 0.0104(2) 0.0130(2) -0.00098(16) 0.00535(18) -0.00050(16)
O1 O 0.013(3) 0.018(3) 0.010(3) 0.002(2) 0.006(2) 0.002(2)
O2 O 0.015(3) 0.009(3) 0.026(3) 0.003(2) 0.002(3) 0.005(2)
O3 O 0.021(3) 0.005(2) 0.017(3) 0.007(2) 0.007(3) 0.003(2)
O4 O 0.013(3) 0.010(3) 0.012(3) -0.004(2) 0.001(2) 0.003(2)
O5 O 0.013(3) 0.009(3) 0.015(3) -0.003(2) 0.006(2) -0.002(2)
O6 O 0.012(3) 0.020(3) 0.015(3) 0.001(2) 0.010(2) -0.003(2)
O7 O 0.003(3) 0.015(3) 0.018(3) -0.0020(19) 0.004(2) 0.000(2)
O8 O 0.015(3) 0.010(3) 0.016(3) -0.001(2) 0.005(2) 0.002(2)
O9 O 0.008(3) 0.017(3) 0.020(3) 0.001(2) 0.006(2) 0.005(2)
O10 O 0.014(3) 0.016(3) 0.013(3) 0.004(2) 0.006(2) 0.002(2)
B1 B 0.011(4) 0.011(4) 0.013(4) -0.001(3) 0.003(4) -0.002(3)
B3 B 0.014(5) 0.016(5) 0.030(6) -0.010(4) 0.011(4) -0.010(4)
B4 B 0.008(4) 0.017(4) 0.005(4) 0.006(3) -0.001(3) 0.001(3)

loop_
_atom_type_symbol
_atom_type_scat_dispersion_real
_atom_type_scat_dispersion_imag
_atom_type_scat_source
B 0.0013 0.0007 'International Tables Vol C tables 4.2.6.8 and 6.1.1.1'
Ba -0.3244 2.2819 'International Tables Vol C tables 4.2.6.8 and 6.1.1.1'
Bi -4.1077 10.2566 'International Tables Vol C tables 4.2.6.8 and 6.1.1.1'
Eu -0.1578 3.6682 'International Tables Vol C tables 4.2.6.8 and 6.1.1.1'
O 0.0106 0.0060 'International Tables Vol C tables 4.2.6.8 and 6.1.1.1'

loop_
_exptl_crystal_face_index_h
_exptl_crystal_face_index_k
_exptl_crystal_face_index_l
_exptl_crystal_face_perp_dist
? ? ? ?

loop_
_geom_angle_atom_site_label_1
_geom_angle_atom_site_label_2
_geom_angle_atom_site_label_3
_geom_angle_site_symmetry_1
_geom_angle_site_symmetry_2
_geom_angle_site_symmetry_3
_geom_angle
_geom_angle_publ_flag
O2 Bi1 O3 2_655 . . 129.9(2) ?
O2 Bi1 O3 2_655 . 3_655 122.73(18) ?
O2 Bi1 O5 2_655 . 2_645 56.74(18) ?
O2 Bi1 O6 2_655 . . 58.33(19) ?
O2 Bi1 O6 2_655 . 2_655 64.04(17) ?
O2 Bi1 O8 2_655 . . 120.45(19) ?
O3 Bi1 O3 . . 3_655 74.95(19) ?
O3 Bi1 O5 . . 2_645 84.4(2) ?
O3 Bi1 O6 . . . 88.5(2) ?
O3 Bi1 O6 . . 2_655 153.72(18) ?
O3 Bi1 O8 . . . 80.03(19) ?
O3 Bi1 O5 3_655 . 2_645 82.17(19) ?
O3 Bi1 O6 3_655 . . 158.10(18) ?
O3 Bi1 O6 3_655 . 2_655 118.93(16) ?
O3 Bi1 O8 3_655 . . 113.8(2) ?
O5 Bi1 O6 2_645 . . 82.0(2) ?
O5 Bi1 O6 2_645 . 2_655 118.12(18) ?
O5 Bi1 O8 2_645 . . 153.55(18) ?
O6 Bi1 O6 . . 2_655 82.03(18) ?
O6 Bi1 O8 . . . 76.4(2) ?
O6 Bi1 O8 2_655 . . 73.93(17) ?
O2 Eu1' O3 2_655 . . 129.9(2) ?
O2 Eu1' O3 2_655 . 3_655 122.73(18) ?
O2 Eu1' O5 2_655 . 2_645 56.74(18) ?
O2 Eu1' O6 2_655 . . 58.33(19) ?
O2 Eu1' O6 2_655 . 2_655 64.04(17) ?
O2 Eu1' O8 2_655 . . 120.45(19) ?
O3 Eu1' O3 . . 3_655 74.95(19) ?
O3 Eu1' O5 . . 2_645 84.4(2) ?
O3 Eu1' O6 . . . 88.5(2) ?
O3 Eu1' O6 . . 2_655 153.72(18) ?
O3 Eu1' O8 . . . 80.03(19) ?
O3 Eu1' O5 3_655 . 2_645 82.17(19) ?
O3 Eu1' O6 3_655 . . 158.10(18) ?
O3 Eu1' O6 3_655 . 2_655 118.93(16) ?
O3 Eu1' O8 3_655 . . 113.8(2) ?
O5 Eu1' O6 2_645 . . 82.0(2) ?
O5 Eu1' O6 2_645 . 2_655 118.12(18) ?
O5 Eu1' O8 2_645 . . 153.55(18) ?
O6 Eu1' O6 . . 2_655 82.03(18) ?
O6 Eu1' O8 . . . 76.4(2) ?
O6 Eu1' O8 2_655 . . 73.93(17) ?
O2 Bi2 O5 . . . 162.78(19) ?
O2 Bi2 O6 . . . 72.63(18) ?
O2 Bi2 O7 . . 2_655 117.78(16) ?
O2 Bi2 O8 . . . 75.88(19) ?
O2 Bi2 O9 . . . 77.54(19) ?
O5 Bi2 O6 . . . 100.58(18) ?
O5 Bi2 O7 . . 2_655 78.72(16) ?
O5 Bi2 O8 . . . 87.2(2) ?
O5 Bi2 O9 . . . 103.46(19) ?
O6 Bi2 O7 . . 2_655 131.91(19) ?
O6 Bi2 O8 . . . 76.4(2) ?
O6 Bi2 O9 . . . 146.3(2) ?
O7 Bi2 O8 2_655 . . 150.02(18) ?
O7 Bi2 O9 2_655 . . 76.33(19) ?
O8 Bi2 O9 . . . 81.5(2) ?
O1 Ba1 O2 . . 3_655 51.47(16) ?
O1 Ba1 O4 . . . 139.04(15) ?
O1 Ba1 O5 . . 2_645 84.98(15) ?
O1 Ba1 O7 . . . 140.59(15) ?
O1 Ba1 O8 . . 3_655 98.82(16) ?
O1 Ba1 O9 . . 4_454 81.89(16) ?
O1 Ba1 O10 . . . 85.50(17) ?
O2 Ba1 O4 3_655 . . 112.37(16) ?
O2 Ba1 O5 3_655 . 2_645 115.54(16) ?
O2 Ba1 O7 3_655 . . 110.38(17) ?
O2 Ba1 O8 3_655 . 3_655 61.14(16) ?
O2 Ba1 O9 3_655 . 4_454 104.55(17) ?
O2 Ba1 O10 3_655 . . 136.95(16) ?
O4 Ba1 O5 . . 2_645 129.81(16) ?
O4 Ba1 O7 . . . 77.98(15) ?
O4 Ba1 O8 . . 3_655 102.86(15) ?
O4 Ba1 O9 . . 4_454 65.29(15) ?
O4 Ba1 O10 . . . 100.99(17) ?
O5 Ba1 O7 2_645 . . 72.34(15) ?
O5 Ba1 O8 2_645 . 3_655 87.78(15) ?
O5 Ba1 O9 2_645 . 4_454 114.32(17) ?
O5 Ba1 O10 2_645 . . 49.76(16) ?
O7 Ba1 O8 . . 3_655 49.81(17) ?
O7 Ba1 O9 . . 4_454 136.65(17) ?
O7 Ba1 O10 . . . 102.36(17) ?
O8 Ba1 O9 3_655 . 4_454 157.79(16) ?
O8 Ba1 O10 3_655 . . 137.01(15) ?
O9 Ba1 O10 4_454 . . 65.18(17) ?
O1 B1 O2 2_544 . 4_444 58.4(4) ?
O1 B1 O4 2_544 . . 55.4(4) ?
O1 B1 O5 2_544 . 4_454 107.2(5) ?
O1 B1 O10 2_544 . 3_555 146.2(6) ?
O2 B1 O4 4_444 . . 108.9(7) ?
O2 B1 O5 4_444 . 4_454 108.8(7) ?
O2 B1 O10 4_444 . 3_555 111.2(6) ?
O4 B1 O5 . . 4_454 112.4(6) ?
O4 B1 O10 . . 3_555 108.9(7) ?
O5 B1 O10 4_454 . 3_555 106.6(7) ?
O4 B2 O7 4_555 . 3_555 57.3(4) ?
O4 B2 O9 4_555 . 2_655 77.0(5) ?
O4 B2 O9 4_555 . 4_454 133.9(3) ?
O4 B2 O10 4_555 . . 143.3(6) ?
O7 B2 O9 3_555 . 2_655 122.8(7) ?
O7 B2 O9 3_555 . 4_454 89.2(5) ?
O7 B2 O10 3_555 . . 117.1(7) ?
O9 B2 O9 2_655 . 4_454 101.8(5) ?
O9 B2 O10 2_655 . . 120.1(7) ?
O9 B2 O10 4_454 . . 77.6(5) ?
O1 B3 O2 4_555 . 2_655 108.8(7) ?
O1 B3 O3 4_555 . 2_655 106.0(8) ?
O1 B3 O4 4_555 . 3_555 56.3(4) ?
O1 B3 O6 4_555 . . 114.1(7) ?
O2 B3 O3 2_655 . 2_655 109.1(6) ?
O2 B3 O4 2_655 . 3_555 56.3(4) ?
O2 B3 O6 2_655 . . 105.6(8) ?
O3 B3 O4 2_655 . 3_555 138.6(7) ?
O3 B3 O6 2_655 . . 113.0(7) ?
O4 B3 O6 3_555 . . 108.4(5) ?
O1 B4 O2 . . 3_655 59.1(4) ?
O1 B4 O4 . . 2_554 112.2(6) ?
O1 B4 O7 . . 1_565 109.8(7) ?
O1 B4 O8 . . 3_665 110.1(6) ?
O2 B4 O4 3_655 . 2_554 56.0(4) ?
O2 B4 O7 3_655 . 1_565 143.3(6) ?
O2 B4 O8 3_655 . 3_665 110.7(5) ?
O4 B4 O7 2_554 . 1_565 109.7(6) ?
O4 B4 O8 2_554 . 3_665 108.9(6) ?
O7 B4 O8 1_565 . 3_665 105.9(6) ?

loop_
_geom_bond_atom_site_label_1
_geom_bond_atom_site_label_2
_geom_bond_site_symmetry_1
_geom_bond_site_symmetry_2
_geom_bond_distance
_geom_bond_publ_flag
Bi1 O2 . 2_655 2.708(7) ?
Bi1 O3 . . 2.138(5) ?
Bi1 O3 . 3_655 2.600(6) ?
Bi1 O5 . 2_645 2.392(5) ?
Bi1 O6 . . 2.189(6) ?
Bi1 O6 . 2_655 2.866(5) ?
Bi1 O8 . . 2.367(5) ?
Eu1' O2 . 2_655 2.708(7) ?
Eu1' O3 . . 2.138(5) ?
Eu1' O3 . 3_655 2.600(6) ?
Eu1' O5 . 2_645 2.392(5) ?
Eu1' O6 . . 2.189(6) ?
Eu1' O6 . 2_655 2.866(5) ?
Eu1' O8 . . 2.367(5) ?
Bi2 O2 . . 2.586(5) ?
Bi2 O5 . . 2.280(5) ?
Bi2 O6 . . 2.403(5) ?
Bi2 O7 . 2_655 2.893(6) ?
Bi2 O8 . . 2.143(6) ?
Bi2 O9 . . 2.263(6) ?
Ba1 O1 . . 2.867(5) ?
Ba1 O2 . 3_655 2.859(7) ?
Ba1 O4 . . 2.777(5) ?
Ba1 O5 . 2_645 2.857(5) ?
Ba1 O7 . . 2.758(5) ?
Ba1 O8 . 3_655 2.899(6) ?
Ba1 O9 . 4_454 2.763(5) ?
Ba1 O10 . . 2.752(6) ?
B1 O1 . 2_544 2.918(10) ?
B1 O2 . 4_444 1.515(10) ?
B1 O4 . . 1.443(12) ?
B1 O5 . 4_454 1.484(12) ?
B1 O10 . 3_555 1.462(10) ?
B2 O4 . 4_555 2.836(12) ?
B2 O7 . 3_555 1.375(11) ?
B2 O9 . 2_655 1.360(10) ?
B2 O9 . 4_454 2.936(11) ?
B2 O10 . . 1.407(11) ?
B3 O1 . 4_555 1.470(13) ?
B3 O2 . 2_655 1.586(11) ?
B3 O3 . 2_655 1.468(11) ?
B3 O4 . 3_555 2.894(11) ?
B3 O6 . . 1.462(13) ?
B4 O1 . . 1.460(10) ?
B4 O2 . 3_655 2.896(11) ?
B4 O4 . 2_554 1.444(10) ?
B4 O7 . 1_565 1.480(12) ?
B4 O8 . 3_665 1.509(11) ?

loop_
_geom_hbond_atom_site_label_D
_geom_hbond_atom_site_label_H
_geom_hbond_atom_site_label_A
_geom_hbond_site_symmetry_D
_geom_hbond_site_symmetry_H
_geom_hbond_site_symmetry_A
_geom_hbond_distance_DH
_geom_hbond_distance_HA
_geom_hbond_distance_DA
_geom_hbond_angle_DHA
_geom_hbond_publ_flag
? ? ? ? ? ? ? ? ? ? ?

loop_
_geom_torsion_atom_site_label_1
_geom_torsion_atom_site_label_2
_geom_torsion_atom_site_label_3
_geom_torsion_atom_site_label_4
_geom_torsion_site_symmetry_1
_geom_torsion_site_symmetry_2
_geom_torsion_site_symmetry_3
_geom_torsion_site_symmetry_4
_geom_torsion
_geom_torsion_publ_flag
? ? ? ? ? ? ? ? ? ?

loop_
_restr_angle_atom_site_label_1
_restr_angle_site_symmetry_1
_restr_angle_atom_site_label_2
_restr_angle_site_symmetry_2
_restr_angle_atom_site_label_3
_restr_angle_site_symmetry_3
_restr_angle_target
_restr_angle_target_weight_param
? ? ? ? ? ? ? ?

loop_
_restr_distance_atom_site_label_1
_restr_distance_site_symmetry_1
_restr_distance_atom_site_label_2
_restr_distance_site_symmetry_2
_restr_distance_target
_restr_distance_target_weight_param
? ? ? ? ? ?

loop_
_restr_equal_angle_atom_site_label_1
_restr_equal_angle_site_symmetry_1
_restr_equal_angle_atom_site_label_2
_restr_equal_angle_site_symmetry_2
_restr_equal_angle_atom_site_label_3
_restr_equal_angle_site_symmetry_3
_restr_equal_angle_class_class_id
_restr_equal_angle_class_target_weight_param
? ? ? ? ? ? ? ?

loop_
_restr_equal_distance_atom_site_label_1
_restr_equal_distance_site_symmetry_1
_restr_equal_distance_atom_site_label_2
_restr_equal_distance_site_symmetry_2
_restr_equal_distance_class_class_id
_restr_equal_distance_class_target_weight_param
? ? ? ? ? ?

loop_
_restr_equal_torsion_atom_site_label_1
_restr_equal_torsion_site_symmetry_1
_restr_equal_torsion_atom_site_label_2
_restr_equal_torsion_site_symmetry_2
_restr_equal_torsion_atom_site_label_3
_restr_equal_torsion_site_symmetry_3
_restr_equal_torsion_atom_site_label_4
_restr_equal_torsion_site_symmetry_4
_restr_equal_torsion_class_class_id
_restr_equal_torsion_class_target_weight_param
? ? ? ? ? ? ? ? ? ?

loop_
_restr_torsion_atom_site_label_1
_restr_torsion_site_symmetry_1
_restr_torsion_atom_site_label_2
_restr_torsion_site_symmetry_2
_restr_torsion_atom_site_label_3
_restr_torsion_site_symmetry_3
_restr_torsion_atom_site_label_4
_restr_torsion_site_symmetry_4
_restr_torsion_angle_target
_restr_torsion_weight_param
? ? ? ? ? ? ? ? ? ?

loop_
_twin_individual_id
_twin_individual_mass_fraction_refined
_twin_individual_twin_matrix_11
_twin_individual_twin_matrix_12
_twin_individual_twin_matrix_13
_twin_individual_twin_matrix_21
_twin_individual_twin_matrix_22
_twin_individual_twin_matrix_23
_twin_individual_twin_matrix_31
_twin_individual_twin_matrix_32
_twin_individual_twin_matrix_33
? ? ? ? ? ? ? ? ? ? ?

loop_
_jana_atom_site_adp_c_label
_jana_atom_site_adp_c_type_symbol
_jana_atom_site_adp_c_111
_jana_atom_site_adp_c_112
_jana_atom_site_adp_c_113
_jana_atom_site_adp_c_122
_jana_atom_site_adp_c_123
_jana_atom_site_adp_c_133
_jana_atom_site_adp_c_222
_jana_atom_site_adp_c_223
_jana_atom_site_adp_c_233
_jana_atom_site_adp_c_333
? ? ? ? ? ? ? ? ? ? ? ?

loop_
_jana_atom_site_adp_d_label
_jana_atom_site_adp_d_type_symbol
_jana_atom_site_adp_d_1111
_jana_atom_site_adp_d_1112
_jana_atom_site_adp_d_1113
_jana_atom_site_adp_d_1122
_jana_atom_site_adp_d_1123
_jana_atom_site_adp_d_1133
_jana_atom_site_adp_d_1222
_jana_atom_site_adp_d_1223
_jana_atom_site_adp_d_1233
_jana_atom_site_adp_d_1333
_jana_atom_site_adp_d_2222
_jana_atom_site_adp_d_2223
_jana_atom_site_adp_d_2233
_jana_atom_site_adp_d_2333
_jana_atom_site_adp_d_3333
? ? ? ? ? ? ? ? ? ? ? ? ? ? ? ? ?

loop_
_jana_atom_site_adp_e_label
_jana_atom_site_adp_e_type_symbol
_jana_atom_site_adp_e_11111
_jana_atom_site_adp_e_11112
_jana_atom_site_adp_e_11113
_jana_atom_site_adp_e_11122
_jana_atom_site_adp_e_11123
_jana_atom_site_adp_e_11133
_jana_atom_site_adp_e_11222
_jana_atom_site_adp_e_11223
_jana_atom_site_adp_e_11233
_jana_atom_site_adp_e_11333
_jana_atom_site_adp_e_12222
_jana_atom_site_adp_e_12223
_jana_atom_site_adp_e_12233
_jana_atom_site_adp_e_12333
_jana_atom_site_adp_e_13333
_jana_atom_site_adp_e_22222
_jana_atom_site_adp_e_22223
_jana_atom_site_adp_e_22233
_jana_atom_site_adp_e_22333
_jana_atom_site_adp_e_23333
_jana_atom_site_adp_e_33333
? ? ? ? ? ? ? ? ? ? ? ? ? ? ? ? ? ? ? ? ? ? ?

loop_
_jana_atom_site_adp_f_label
_jana_atom_site_adp_f_type_symbol
_jana_atom_site_adp_f_111111
_jana_atom_site_adp_f_111112
_jana_atom_site_adp_f_111113
_jana_atom_site_adp_f_111122
_jana_atom_site_adp_f_111123
_jana_atom_site_adp_f_111133
_jana_atom_site_adp_f_111222
_jana_atom_site_adp_f_111223
_jana_atom_site_adp_f_111233
_jana_atom_site_adp_f_111333
_jana_atom_site_adp_f_112222
_jana_atom_site_adp_f_112223
_jana_atom_site_adp_f_112233
_jana_atom_site_adp_f_112333
_jana_atom_site_adp_f_113333
_jana_atom_site_adp_f_122222
_jana_atom_site_adp_f_122223
_jana_atom_site_adp_f_122233
_jana_atom_site_adp_f_122333
_jana_atom_site_adp_f_123333
_jana_atom_site_adp_f_133333
_jana_atom_site_adp_f_222222
_jana_atom_site_adp_f_222223
_jana_atom_site_adp_f_222233
_jana_atom_site_adp_f_222333
_jana_atom_site_adp_f_223333
_jana_atom_site_adp_f_233333
_jana_atom_site_adp_f_333333
? ? ? ? ? ? ? ? ? ? ? ? ? ? ? ? ? ? ? ? ? ? ? ? ? ? ? ? ? ?
